data_1574636
loop_
_publ_author_name
'Kukreti, Prashant'
'Chauhan, Rahul'
'Ghosh, Kaushik'

_publ_section_title
;
 A passage from pincer complexes to rationally designed phosphine-free
 Co(iii) catalysts supported by a pentadentate ligand for activation of
 alcohols: studies on sp3 C--H alkylation of 9H-fluorene and quinoline
 synthesis
;
_journal_issue 13
_journal_name_full 'Catalysis Science &amp; Technology'
_journal_page_first 3816
_journal_page_last 3826
_journal_paper_doi 10.1039/D5CY00422E
_journal_volume 15
_journal_year 2025
_chemical_formula_moiety 'C25 H23 Br Co N6 O, Cl O4, C2 H3 N'
_chemical_formula_sum 'C27 H26 Br Cl Co N7 O5'
_chemical_formula_weight 702.84
_space_group_crystal_system triclinic
_space_group_IT_number 2
_space_group_name_Hall '-P 1'
_space_group_name_H-M_alt 'P -1'
_atom_sites_solution_hydrogens geom
_audit_creation_date 2023-07-05
_audit_creation_method
;
Olex2 1.2-ac3
(compiled 2017.08.10 svn.r3458 for OlexSys, GUI svn.r5381)
;
_audit_update_record
;
2024-05-18 deposited with the CCDC.	2025-05-14 downloaded from the CCDC.
;
_cell_angle_alpha 111.807(2)
_cell_angle_beta 96.893(2)
_cell_angle_gamma 100.568(2)
_cell_formula_units_Z 2
_cell_length_a 9.1862(4)
_cell_length_b 12.1495(5)
_cell_length_c 14.5113(7)
_cell_measurement_reflns_used 9912
_cell_measurement_temperature 109(2)
_cell_measurement_theta_max 27.668
_cell_measurement_theta_min 2.305
_cell_volume 1446.42(12)
_computing_cell_refinement 'SAINT V8.40B (?, 2016)'
_computing_data_reduction 'SAINT V8.40B (?, 2016)'
_computing_molecular_graphics 'Olex2 (Dolomanov et al., 2009)'
_computing_publication_material 'Olex2 (Dolomanov et al., 2009)'
_computing_structure_refinement 'ShelXL (Sheldrick, 2015)'
_computing_structure_solution 'SHELXT 2018/2 (Sheldrick, 2018)'
_diffrn_ambient_temperature 109.0
_diffrn_measured_fraction_theta_full 0.998
_diffrn_measured_fraction_theta_max 0.996
_diffrn_measurement_device_type 'Bruker APEX-II CCD'
_diffrn_measurement_method '\f and \w scans'
_diffrn_radiation_type MoK\a
_diffrn_radiation_wavelength 0.71073
_diffrn_reflns_av_R_equivalents 0.0561
_diffrn_reflns_av_unetI/netI 0.0360
_diffrn_reflns_Laue_measured_fraction_full 0.998
_diffrn_reflns_Laue_measured_fraction_max 0.996
_diffrn_reflns_limit_h_max 12
_diffrn_reflns_limit_h_min -12
_diffrn_reflns_limit_k_max 16
_diffrn_reflns_limit_k_min -16
_diffrn_reflns_limit_l_max 19
_diffrn_reflns_limit_l_min -19
_diffrn_reflns_number 54627
_diffrn_reflns_point_group_measured_fraction_full 0.998
_diffrn_reflns_point_group_measured_fraction_max 0.996
_diffrn_reflns_theta_full 25.242
_diffrn_reflns_theta_max 28.369
_diffrn_reflns_theta_min 2.305
_exptl_absorpt_coefficient_mu 2.118
_exptl_absorpt_correction_T_max 0.7457
_exptl_absorpt_correction_T_min 0.6523
_exptl_absorpt_correction_type multi-scan
_exptl_absorpt_process_details
'SADABS-2016/2 (Bruker,2016/2) was used for absorption correction. wR2(int) was 0.0899 before and 0.0548 after correction. The Ratio of minimum to maximum transmission is 0.8747. The \l/2 correction factor is Not present.'
_exptl_crystal_colour 'metallic dark green'
_exptl_crystal_colour_lustre metallic
_exptl_crystal_colour_modifier dark
_exptl_crystal_colour_primary green
_exptl_crystal_density_diffrn 1.614
_exptl_crystal_description plate
_exptl_crystal_F_000 712
_exptl_crystal_size_max 0.138
_exptl_crystal_size_mid 0.03
_exptl_crystal_size_min 0.013
_refine_diff_density_max 0.960
_refine_diff_density_min -0.446
_refine_diff_density_rms 0.096
_refine_ls_extinction_method none
_refine_ls_goodness_of_fit_ref 1.051
_refine_ls_hydrogen_treatment constr
_refine_ls_matrix_type full
_refine_ls_number_parameters 380
_refine_ls_number_reflns 7216
_refine_ls_number_restraints 0
_refine_ls_restrained_S_all 1.051
_refine_ls_R_factor_all 0.0496
_refine_ls_R_factor_gt 0.0373
_refine_ls_shift/su_max 0.001
_refine_ls_shift/su_mean 0.000
_refine_ls_structure_factor_coef Fsqd
_refine_ls_weighting_details 'w=1/[\s^2^(Fo^2^)+(0.0510P)^2^+1.1075P] where P=(Fo^2^+2Fc^2^)/3'
_refine_ls_weighting_scheme calc
_refine_ls_wR_factor_gt 0.0909
_refine_ls_wR_factor_ref 0.0978
_reflns_Friedel_coverage 0.000
_reflns_number_gt 6009
_reflns_number_total 7216
_reflns_threshold_expression 'I > 2\s(I)'
_cod_data_source_file d5cy00422e2.cif
_cod_data_source_block kg_pk_meoh298_0298_0ma_a
_cod_depositor_comments 'Adding full bibliography for 1574636--1574637.cif.'
_cod_original_cell_volume 1446.42(11)
_cod_database_code 1574636
_shelx_shelxl_version_number 2018/3
_shelx_space_group_comment
;
The symmetry employed for this shelxl refinement is uniquely defined
by the following loop, which should always be used as a source of
symmetry information in preference to the above space-group names.
They are only intended as comments.
;
_shelx_estimated_absorpt_t_max 0.973
_shelx_estimated_absorpt_t_min 0.759
_olex2_refinement_description
;
1. Fixed Uiso
 At 1.2 times of:
  All C(H) groups, All C(H,H) groups
 At 1.5 times of:
  All C(H,H,H) groups
2.a Secondary CH2 refined with riding coordinates:
 C11(H11A,H11B), C18(H18A,H18B), C24(H24A,H24B)
2.b Aromatic/amide H refined with riding coordinates:
 C1(H1), C2(H2), C3(H3), C4(H4), C5(H5), C7(H7), C8(H8), C9(H9), C10(H10),
 C13(H13), C14(H14), C15(H15), C16(H16), C19(H19), C20(H20), C21(H21), C22(H22)
2.c Idealised Me refined as rotating group:
 C25(H25A,H25B,H25C)
;
_olex2_submission_special_instructions 'No special instructions were received'

loop_
_space_group_symop_operation_xyz
'x, y, z'
'-x, -y, -z'

loop_
_atom_site_label
_atom_site_type_symbol
_atom_site_fract_x
_atom_site_fract_y
_atom_site_fract_z
_atom_site_U_iso_or_equiv
_atom_site_adp_type
_atom_site_occupancy
_atom_site_site_symmetry_order
_atom_site_calc_flag
_atom_site_refinement_flags_posn
_atom_site_refinement_flags_adp
_atom_site_refinement_flags_occupancy
_atom_site_disorder_assembly
_atom_site_disorder_group
Br2 Br 0.65361(3) 0.00672(2) 0.13879(2) 0.01869(8) Uani 1 1 d . . . . .
Co2 Co 0.81841(3) 0.20900(3) 0.22761(2) 0.01257(8) Uani 1 1 d . . . . .
Cl2 Cl 0.30596(7) 0.13887(6) 0.56871(5) 0.02761(15) Uani 1 1 d . . . . .
O1 O 0.1606(2) 0.0537(2) 0.51925(17) 0.0384(5) Uani 1 1 d . . . . .
O2 O 1.15633(19) 0.47608(16) 0.42328(13) 0.0207(4) Uani 1 1 d . . . . .
O3 O 0.3486(3) 0.1391(3) 0.6661(2) 0.0796(11) Uani 1 1 d . . . . .
O4 O 0.4161(3) 0.1010(2) 0.5099(2) 0.0586(8) Uani 1 1 d . . . . .
O5 O 0.2976(3) 0.2584(2) 0.5775(2) 0.0456(6) Uani 1 1 d . . . . .
N1 N 0.7954(2) 0.25778(18) 0.11439(15) 0.0175(4) Uani 1 1 d . . . . .
N2 N 0.9478(2) 0.36593(18) 0.29324(14) 0.0150(4) Uani 1 1 d . . . . .
N3 N 0.8690(2) 0.19200(18) 0.35549(15) 0.0166(4) Uani 1 1 d . . . . .
N4 N 0.9932(2) 0.14311(18) 0.19653(15) 0.0182(4) Uani 1 1 d . . . . .
N5 N 0.6556(2) 0.27130(19) 0.28482(16) 0.0192(4) Uani 1 1 d . . . . .
N6 N 0.3697(8) 0.3954(5) 1.0660(4) 0.120(2) Uani 1 1 d . . . . .
N8 N 0.9845(2) 0.42274(18) 0.22681(15) 0.0188(4) Uani 1 1 d . . . . .
C1 C 1.2084(3) 0.5814(2) 0.25503(19) 0.0216(5) Uani 1 1 d . . . . .
H1 H 1.256123 0.519173 0.221265 0.026 Uiso 1 1 calc R . . . .
C2 C 1.2853(3) 0.7034(3) 0.2931(2) 0.0277(6) Uani 1 1 d . . . . .
H2 H 1.386766 0.725294 0.285913 0.033 Uiso 1 1 calc R . . . .
C3 C 1.2147(3) 0.7931(2) 0.3414(2) 0.0285(6) Uani 1 1 d . . . . .
H3 H 1.268790 0.876671 0.368901 0.034 Uiso 1 1 calc R . . . .
C4 C 1.0656(3) 0.7626(2) 0.3503(2) 0.0275(6) Uani 1 1 d . . . . .
H4 H 1.016928 0.825116 0.382030 0.033 Uiso 1 1 calc R . . . .
C5 C 0.9872(3) 0.6399(2) 0.31250(18) 0.0208(5) Uani 1 1 d . . . . .
H5 H 0.884995 0.617734 0.318150 0.025 Uiso 1 1 calc R . . . .
C6 C 0.8870(3) 0.3687(2) 0.13497(18) 0.0191(5) Uani 1 1 d . . . . .
C7 C 0.8828(3) 0.4224(3) 0.0642(2) 0.0277(6) Uani 1 1 d . . . . .
H7 H 0.946966 0.500506 0.079834 0.033 Uiso 1 1 calc R . . . .
C8 C 0.7843(3) 0.3599(3) -0.0277(2) 0.0312(6) Uani 1 1 d . . . . .
H8 H 0.779285 0.394783 -0.076433 0.037 Uiso 1 1 calc R . . . .
C9 C 0.6913(3) 0.2448(3) -0.0496(2) 0.0293(6) Uani 1 1 d . . . . .
H9 H 0.624028 0.199784 -0.113500 0.035 Uiso 1 1 calc R . . . .
C10 C 0.6990(3) 0.1980(2) 0.02311(19) 0.0232(5) Uani 1 1 d . . . . .
H10 H 0.634175 0.120587 0.008827 0.028 Uiso 1 1 calc R . . . .
C11 C 0.9434(3) 0.0885(2) 0.3348(2) 0.0230(5) Uani 1 1 d . . . . .
H11A H 1.003758 0.094496 0.398481 0.028 Uiso 1 1 calc R . . . .
H11B H 0.866299 0.009394 0.304476 0.028 Uiso 1 1 calc R . . . .
C12 C 1.0432(3) 0.0971(2) 0.2628(2) 0.0228(5) Uani 1 1 d . . . . .
C13 C 1.1777(3) 0.0598(3) 0.2608(2) 0.0342(7) Uani 1 1 d . . . . .
H13 H 1.213635 0.030217 0.309020 0.041 Uiso 1 1 calc R . . . .
C14 C 1.2585(3) 0.0663(3) 0.1875(3) 0.0419(8) Uani 1 1 d . . . . .
H14 H 1.350332 0.040921 0.184648 0.050 Uiso 1 1 calc R . . . .
C15 C 1.2043(3) 0.1100(3) 0.1186(3) 0.0393(8) Uani 1 1 d . . . . .
H15 H 1.257316 0.113815 0.067132 0.047 Uiso 1 1 calc R . . . .
C16 C 1.0715(3) 0.1484(3) 0.1254(2) 0.0265(6) Uani 1 1 d . . . . .
H16 H 1.034829 0.179294 0.078330 0.032 Uiso 1 1 calc R . . . .
C17 C 1.0410(3) 0.3932(2) 0.38078(17) 0.0145(4) Uani 1 1 d . . . . .
C18 C 0.9784(3) 0.3097(2) 0.43056(17) 0.0175(5) Uani 1 1 d . . . . .
H18A H 1.063500 0.289662 0.464559 0.021 Uiso 1 1 calc R . . . .
H18B H 0.926006 0.353704 0.483186 0.021 Uiso 1 1 calc R . . . .
C19 C 0.5769(3) 0.3407(3) 0.2567(2) 0.0299(6) Uani 1 1 d . . . . .
H19 H 0.592417 0.356363 0.198691 0.036 Uiso 1 1 calc R . . . .
C20 C 0.4726(3) 0.3899(3) 0.3117(3) 0.0429(9) Uani 1 1 d . . . . .
H20 H 0.417275 0.438492 0.291002 0.051 Uiso 1 1 calc R . . . .
C21 C 0.4505(3) 0.3679(3) 0.3954(3) 0.0465(10) Uani 1 1 d . . . . .
H21 H 0.378893 0.400066 0.432810 0.056 Uiso 1 1 calc R . . . .
C22 C 0.5322(3) 0.2993(3) 0.4246(2) 0.0379(8) Uani 1 1 d . . . . .
H22 H 0.519822 0.285156 0.483687 0.045 Uiso 1 1 calc R . . . .
C23 C 0.6336(3) 0.2500(3) 0.36797(19) 0.0240(6) Uani 1 1 d . . . . .
C24 C 0.7251(3) 0.1705(3) 0.3914(2) 0.0241(6) Uani 1 1 d . . . . .
H24A H 0.746728 0.191838 0.465323 0.029 Uiso 1 1 calc R . . . .
H24B H 0.669315 0.083422 0.356228 0.029 Uiso 1 1 calc R . . . .
C25 C 0.3201(8) 0.3209(5) 0.8742(4) 0.106(2) Uani 1 1 d . . . . .
H25A H 0.212048 0.304437 0.846260 0.158 Uiso 1 1 calc GR . . . .
H25B H 0.354957 0.246195 0.844872 0.158 Uiso 1 1 calc GR . . . .
H25C H 0.377038 0.385240 0.857714 0.158 Uiso 1 1 calc GR . . . .
C26 C 1.0610(3) 0.5512(2) 0.26672(17) 0.0168(5) Uani 1 1 d . . . . .
C27 C 0.3438(8) 0.3600(5) 0.9812(4) 0.096(2) Uani 1 1 d . . . . .

loop_
_atom_site_aniso_label
_atom_site_aniso_U_11
_atom_site_aniso_U_22
_atom_site_aniso_U_33
_atom_site_aniso_U_23
_atom_site_aniso_U_13
_atom_site_aniso_U_12
Br2 0.01678(13) 0.01554(12) 0.01975(13) 0.00590(10) -0.00083(9) 0.00016(9)
Co2 0.01204(16) 0.01252(15) 0.01191(15) 0.00449(12) 0.00077(12) 0.00219(12)
Cl2 0.0239(3) 0.0202(3) 0.0343(4) 0.0130(3) -0.0058(3) -0.0014(2)
O1 0.0227(11) 0.0392(13) 0.0443(13) 0.0174(10) -0.0093(9) -0.0041(9)
O2 0.0170(9) 0.0234(9) 0.0171(8) 0.0077(7) -0.0012(7) -0.0015(7)
O3 0.073(2) 0.082(2) 0.0605(18) 0.0516(17) -0.0395(15) -0.0499(17)
O4 0.0290(12) 0.0284(12) 0.099(2) 0.0027(13) 0.0124(13) 0.0121(10)
O5 0.0474(14) 0.0275(11) 0.0807(18) 0.0299(12) 0.0385(13) 0.0198(10)
N1 0.0194(10) 0.0156(10) 0.0141(9) 0.0054(8) -0.0007(8) 0.0001(8)
N2 0.0173(10) 0.0140(9) 0.0123(9) 0.0062(8) 0.0005(8) 0.0006(8)
N3 0.0144(10) 0.0186(10) 0.0157(10) 0.0079(8) 0.0001(8) 0.0010(8)
N4 0.0137(10) 0.0148(10) 0.0195(10) 0.0009(8) 0.0019(8) 0.0017(8)
N5 0.0134(10) 0.0208(10) 0.0188(10) 0.0039(8) 0.0009(8) 0.0038(8)
N6 0.208(6) 0.128(5) 0.078(3) 0.054(3) 0.062(4) 0.123(5)
N8 0.0229(11) 0.0164(10) 0.0133(9) 0.0068(8) -0.0013(8) -0.0028(8)
C1 0.0207(12) 0.0249(13) 0.0176(12) 0.0093(10) -0.0008(10) 0.0031(10)
C2 0.0208(13) 0.0362(16) 0.0220(13) 0.0160(12) -0.0032(11) -0.0067(11)
C3 0.0384(16) 0.0178(13) 0.0223(13) 0.0108(11) -0.0075(12) -0.0067(11)
C4 0.0408(17) 0.0197(13) 0.0213(13) 0.0085(11) 0.0011(12) 0.0088(12)
C5 0.0223(13) 0.0224(13) 0.0172(12) 0.0093(10) -0.0006(10) 0.0041(10)
C6 0.0207(12) 0.0171(12) 0.0154(11) 0.0053(9) -0.0001(9) 0.0004(10)
C7 0.0338(15) 0.0220(13) 0.0227(13) 0.0122(11) -0.0028(11) -0.0048(11)
C8 0.0378(16) 0.0320(15) 0.0232(13) 0.0176(12) -0.0021(12) -0.0009(13)
C9 0.0337(15) 0.0269(14) 0.0171(12) 0.0075(11) -0.0079(11) -0.0054(12)
C10 0.0245(13) 0.0196(12) 0.0184(12) 0.0063(10) -0.0047(10) -0.0028(10)
C11 0.0206(13) 0.0168(12) 0.0290(14) 0.0116(11) -0.0071(10) 0.0011(10)
C12 0.0176(12) 0.0118(11) 0.0302(14) 0.0020(10) -0.0043(10) 0.0030(9)
C13 0.0232(14) 0.0224(14) 0.0446(18) 0.0017(13) -0.0058(13) 0.0097(11)
C14 0.0209(15) 0.0322(17) 0.051(2) -0.0086(14) 0.0020(14) 0.0129(13)
C15 0.0209(14) 0.0380(17) 0.0397(17) -0.0063(14) 0.0122(13) 0.0051(13)
C16 0.0213(13) 0.0260(14) 0.0223(13) -0.0003(11) 0.0061(11) 0.0028(11)
C17 0.0140(11) 0.0169(11) 0.0128(10) 0.0048(9) 0.0037(9) 0.0059(9)
C18 0.0176(12) 0.0190(12) 0.0133(11) 0.0059(9) -0.0002(9) 0.0015(9)
C19 0.0231(14) 0.0259(14) 0.0347(15) 0.0056(12) -0.0008(12) 0.0103(11)
C20 0.0219(15) 0.0370(18) 0.050(2) -0.0040(15) -0.0053(14) 0.0155(13)
C21 0.0135(13) 0.054(2) 0.0394(18) -0.0161(16) 0.0026(13) 0.0093(14)
C22 0.0150(13) 0.052(2) 0.0249(14) -0.0039(14) 0.0061(11) -0.0023(13)
C23 0.0128(11) 0.0315(14) 0.0185(12) 0.0039(11) 0.0021(9) -0.0021(10)
C24 0.0170(12) 0.0347(15) 0.0190(12) 0.0138(11) 0.0026(10) -0.0035(11)
C25 0.163(6) 0.090(4) 0.065(3) 0.023(3) -0.007(4) 0.073(4)
C26 0.0197(12) 0.0157(11) 0.0127(10) 0.0078(9) -0.0029(9) -0.0010(9)
C27 0.165(6) 0.088(4) 0.070(3) 0.039(3) 0.033(4) 0.091(4)

loop_
_atom_type_symbol
_atom_type_description
_atom_type_scat_dispersion_real
_atom_type_scat_dispersion_imag
_atom_type_scat_source
C C 0.0033 0.0016 'International Tables Vol C Tables 4.2.6.8 and 6.1.1.4'
Br Br -0.2901 2.4595 'International Tables Vol C Tables 4.2.6.8 and 6.1.1.4'
Cl Cl 0.1484 0.1585 'International Tables Vol C Tables 4.2.6.8 and 6.1.1.4'
Co Co 0.3494 0.9721 'International Tables Vol C Tables 4.2.6.8 and 6.1.1.4'
N N 0.0061 0.0033 'International Tables Vol C Tables 4.2.6.8 and 6.1.1.4'
O O 0.0106 0.0060 'International Tables Vol C Tables 4.2.6.8 and 6.1.1.4'
H H 0.0000 0.0000 'International Tables Vol C Tables 4.2.6.8 and 6.1.1.4'

loop_
_geom_angle_atom_site_label_1
_geom_angle_atom_site_label_2
_geom_angle_atom_site_label_3
_geom_angle
_geom_angle_site_symmetry_1
_geom_angle_site_symmetry_3
_geom_angle_publ_flag
N1 Co2 Br2 96.09(6) . . ?
N1 Co2 N3 168.65(8) . . ?
N1 Co2 N4 95.50(9) . . ?
N2 Co2 Br2 178.44(6) . . ?
N2 Co2 N1 82.56(8) . . ?
N2 Co2 N3 86.08(8) . . ?
N2 Co2 N4 89.23(9) . . ?
N2 Co2 N5 89.82(9) . . ?
N3 Co2 Br2 95.26(6) . . ?
N4 Co2 Br2 90.11(6) . . ?
N4 Co2 N3 84.13(9) . . ?
N5 Co2 Br2 91.11(6) . . ?
N5 Co2 N1 96.13(9) . . ?
N5 Co2 N3 83.98(9) . . ?
N5 Co2 N4 168.11(9) . . ?
O3 Cl2 O1 108.87(14) . . ?
O3 Cl2 O4 109.2(2) . . ?
O3 Cl2 O5 110.36(19) . . ?
O4 Cl2 O1 109.33(14) . . ?
O5 Cl2 O1 109.91(14) . . ?
O5 Cl2 O4 109.18(15) . . ?
C6 N1 Co2 112.78(15) . . ?
C10 N1 Co2 128.56(17) . . ?
C10 N1 C6 118.6(2) . . ?
N8 N2 Co2 113.75(14) . . ?
C17 N2 Co2 118.50(16) . . ?
C17 N2 N8 121.81(19) . . ?
C11 N3 Co2 107.19(15) . . ?
C11 N3 C18 109.98(18) . . ?
C11 N3 C24 113.3(2) . . ?
C18 N3 Co2 108.18(14) . . ?
C24 N3 Co2 107.24(15) . . ?
C24 N3 C18 110.73(19) . . ?
C12 N4 Co2 112.62(17) . . ?
C16 N4 Co2 127.67(19) . . ?
C16 N4 C12 119.5(2) . . ?
C19 N5 Co2 126.98(19) . . ?
C19 N5 C23 119.2(2) . . ?
C23 N5 Co2 113.46(17) . . ?
N2 N8 C26 120.45(18) . . ?
C6 N8 N2 112.53(19) . . ?
C6 N8 C26 120.38(19) . . ?
C26 C1 C2 119.2(3) . . ?
C3 C2 C1 120.0(3) . . ?
C2 C3 C4 120.6(3) . . ?
C3 C4 C5 119.8(3) . . ?
C26 C5 C4 118.7(2) . . ?
N1 C6 N8 115.9(2) . . ?
N1 C6 C7 121.5(2) . . ?
N8 C6 C7 122.6(2) . . ?
C8 C7 C6 118.8(2) . . ?
C7 C8 C9 119.8(2) . . ?
C10 C9 C8 118.7(2) . . ?
N1 C10 C9 122.6(2) . . ?
C12 C11 N3 107.0(2) . . ?
N4 C12 C11 115.2(2) . . ?
N4 C12 C13 121.1(3) . . ?
C13 C12 C11 123.8(3) . . ?
C14 C13 C12 119.1(3) . . ?
C15 C14 C13 119.3(3) . . ?
C14 C15 C16 119.2(3) . . ?
N4 C16 C15 121.8(3) . . ?
O2 C17 N2 128.8(2) . . ?
O2 C17 C18 121.3(2) . . ?
N2 C17 C18 109.8(2) . . ?
N3 C18 C17 112.70(18) . . ?
N5 C19 C20 120.8(3) . . ?
C21 C20 C19 119.8(3) . . ?
C22 C21 C20 119.3(3) . . ?
C21 C22 C23 119.9(3) . . ?
N5 C23 C22 121.1(3) . . ?
N5 C23 C24 114.7(2) . . ?
C22 C23 C24 124.2(3) . . ?
N3 C24 C23 107.1(2) . . ?
C1 C26 N8 117.7(2) . . ?
C5 C26 N8 120.7(2) . . ?
C5 C26 C1 121.6(2) . . ?
N6 C27 C25 176.0(9) . . ?

loop_
_geom_bond_atom_site_label_1
_geom_bond_atom_site_label_2
_geom_bond_distance
_geom_bond_site_symmetry_2
_geom_bond_publ_flag
Br2 Co2 2.4096(4) . ?
Co2 N1 1.945(2) . ?
Co2 N2 1.8716(19) . ?
Co2 N3 1.9534(19) . ?
Co2 N4 1.949(2) . ?
Co2 N5 1.935(2) . ?
Cl2 O1 1.442(2) . ?
Cl2 O3 1.419(3) . ?
Cl2 O4 1.432(3) . ?
Cl2 O5 1.427(2) . ?
O2 C17 1.228(3) . ?
N1 C6 1.355(3) . ?
N1 C10 1.354(3) . ?
N2 N8 1.416(3) . ?
N2 C17 1.334(3) . ?
N3 C11 1.490(3) . ?
N3 C18 1.514(3) . ?
N3 C24 1.493(3) . ?
N4 C12 1.355(3) . ?
N4 C16 1.340(3) . ?
N5 C19 1.345(3) . ?
N5 C23 1.355(3) . ?
N6 C27 1.120(6) . ?
N8 C6 1.363(3) . ?
N8 C26 1.447(3) . ?
C1 C2 1.384(4) . ?
C1 C26 1.384(4) . ?
C2 C3 1.379(4) . ?
C3 C4 1.386(4) . ?
C4 C5 1.396(4) . ?
C5 C26 1.381(4) . ?
C6 C7 1.407(3) . ?
C7 C8 1.371(4) . ?
C8 C9 1.398(4) . ?
C9 C10 1.372(4) . ?
C11 C12 1.490(4) . ?
C12 C13 1.392(4) . ?
C13 C14 1.386(5) . ?
C14 C15 1.379(5) . ?
C15 C16 1.385(4) . ?
C17 C18 1.520(3) . ?
C19 C20 1.397(4) . ?
C20 C21 1.368(5) . ?
C21 C22 1.361(5) . ?
C22 C23 1.387(4) . ?
C23 C24 1.493(4) . ?
C25 C27 1.420(7) . ?
